data_4344626
loop_
_publ_author_name
'Kim, Jee Eon'
'Bogart, Justin A.'
'Carroll, Patrick J.'
'Schelter, Eric J.'

_publ_section_title
;
 Rare Earth Metal Complexes of Bidentate Nitroxide Ligands: Synthesis and
 Electrochemistry.
;
_journal_issue 2
_journal_name_full 'Inorganic chemistry'
_journal_page_first 775
_journal_page_last 784
_journal_paper_doi 10.1021/acs.inorgchem.5b02236
_journal_volume 55
_journal_year 2016
_chemical_formula_sum 'C72 H86 Ce N6 O6'
_chemical_formula_weight 1271.59
_space_group_IT_number 2
_symmetry_cell_setting triclinic
_symmetry_Int_Tables_number 2
_symmetry_space_group_name_Hall '-P 1'
_symmetry_space_group_name_H-M 'P -1'
_atom_sites_solution_hydrogens geom
_atom_sites_solution_primary direct
_audit_creation_method SHELXL-97
_cell_angle_alpha 93.074(2)
_cell_angle_beta 93.705(2)
_cell_angle_gamma 98.827(2)
_cell_formula_units_Z 2
_cell_length_a 11.5266(3)
_cell_length_b 17.3016(5)
_cell_length_c 21.0553(6)
_cell_measurement_temperature 100(1)
_cell_volume 4132.0(2)
_computing_data_collection 'Bruker APEX2'
_computing_data_reduction 'Bruker SAINT'
_computing_structure_refinement 'SHELXL-97 (Sheldrick, 2008)'
_computing_structure_solution 'SHELXS-97 (Sheldrick, 2008)'
_diffrn_ambient_temperature 100(1)
_diffrn_measured_fraction_theta_full 0.998
_diffrn_measured_fraction_theta_max 0.998
_diffrn_measurement_device 'CCD Area Detector'
_diffrn_measurement_device_type 'Bruker APEXII'
_diffrn_measurement_method 'phi and omega scans'
_diffrn_radiation_monochromator graphite
_diffrn_radiation_source 'sealed tube'
_diffrn_radiation_type MoK\a
_diffrn_radiation_wavelength 0.71073
_diffrn_reflns_av_R_equivalents 0.0518
_diffrn_reflns_av_sigmaI/netI 0.0309
_diffrn_reflns_limit_h_max 14
_diffrn_reflns_limit_h_min -14
_diffrn_reflns_limit_k_max 22
_diffrn_reflns_limit_k_min -22
_diffrn_reflns_limit_l_max 27
_diffrn_reflns_limit_l_min 0
_diffrn_reflns_number 158685
_diffrn_reflns_theta_full 27.51
_diffrn_reflns_theta_max 27.51
_diffrn_reflns_theta_min 1.59
_exptl_absorpt_coefficient_mu 0.595
_exptl_absorpt_correction_T_max 0.7456
_exptl_absorpt_correction_T_min 0.5386
_exptl_absorpt_correction_type multi-scan
_exptl_absorpt_process_details '(SADABS; Sheldrick, 2007)'
_exptl_crystal_density_diffrn 1.022
_exptl_crystal_density_method 'not measured'
_exptl_crystal_description plate
_exptl_crystal_F_000 1332
_exptl_crystal_size_max 0.46
_exptl_crystal_size_mid 0.10
_exptl_crystal_size_min 0.03
_refine_diff_density_max 8.530
_refine_diff_density_min -2.216
_refine_diff_density_rms 0.140
_refine_ls_extinction_method none
_refine_ls_goodness_of_fit_ref 1.060
_refine_ls_hydrogen_treatment constr
_refine_ls_matrix_type full
_refine_ls_number_parameters 787
_refine_ls_number_reflns 18938
_refine_ls_number_restraints 0
_refine_ls_restrained_S_all 1.060
_refine_ls_R_factor_all 0.0799
_refine_ls_R_factor_gt 0.0708
_refine_ls_shift/su_max 0.001
_refine_ls_shift/su_mean 0.000
_refine_ls_structure_factor_coef Fsqd
_refine_ls_weighting_details 'calc w=1/[\s^2^(Fo^2^)+(0.0923P)^2^+19.1596P] where P=(Fo^2^+2Fc^2^)/3'
_refine_ls_weighting_scheme calc
_refine_ls_wR_factor_gt 0.1783
_refine_ls_wR_factor_ref 0.1845
_reflns_number_gt 16603
_reflns_number_total 18938
_reflns_threshold_expression >2sigma(I)
_cod_data_source_file ic5b02236_si_002.cif
_cod_data_source_block CMPD1(UP4593)
_cod_depositor_comments
;
The following automatic conversions were performed:
'_atom_site_symetry_multiplicity' tag replaced with
'_atom_site_symmetry_multiplicity' tag as specified in the
replacement file
'/usr/data/users/saulius/crontab/automatic-downloads/current/ACS/lib/lists/replacement-tags.lst'.

Automatic conversion script
Id: cif_correct_tags 4268 2015-11-12 08:31:59Z antanas 
;
_cod_original_sg_symbol_H-M 'P -1       '
_cod_database_code 4344626

loop_
_symmetry_equiv_pos_as_xyz
'x, y, z'
'-x, -y, -z'

loop_
_atom_site_label
_atom_site_type_symbol
_atom_site_fract_x
_atom_site_fract_y
_atom_site_fract_z
_atom_site_U_iso_or_equiv
_atom_site_adp_type
_atom_site_occupancy
_atom_site_symmetry_multiplicity
_atom_site_calc_flag
_atom_site_refinement_flags
Ce1 Ce 0.773213(19) 0.403259(13) 0.650429(10) 0.02000(8) Uani 1 1 d .
O1 O 0.9128(3) 0.35711(17) 0.70774(14) 0.0235(6) Uani 1 1 d .
O2 O 0.6740(2) 0.44447(15) 0.56829(13) 0.0184(5) Uani 1 1 d .
O3 O 0.9805(2) -0.04410(16) 0.43369(15) 0.0230(6) Uani 1 1 d .
H3a H 1.0170 -0.0466 0.4681 0.035 Uiso 1 1 calc R
O4 O 0.6136(3) 0.32458(17) 0.67510(13) 0.0221(6) Uani 1 1 d .
O5 O 0.8981(3) 0.51074(17) 0.63658(13) 0.0228(6) Uani 1 1 d .
O6 O 0.5219(3) 0.5728(2) 1.04661(15) 0.0288(7) Uani 1 1 d .
H6a H 0.4802 0.5297 1.0416 0.043 Uiso 1 1 calc R
N1 N 0.9039(3) 0.29253(18) 0.66035(16) 0.0166(6) Uani 1 1 d .
N2 N 0.6756(3) 0.37206(18) 0.53263(14) 0.0143(6) Uani 1 1 d .
N3 N 0.9087(3) 0.01850(19) 0.43872(17) 0.0196(7) Uani 1 1 d .
N4 N 0.6199(3) 0.36848(19) 0.73569(15) 0.0173(6) Uani 1 1 d .
N5 N 0.8885(3) 0.54078(19) 0.70016(15) 0.0176(6) Uani 1 1 d .
N6 N 0.6057(3) 0.5805(2) 0.99714(16) 0.0238(7) Uani 1 1 d .
C1 C 0.7522(3) 0.1484(2) 0.59297(18) 0.0164(7) Uani 1 1 d .
C2 C 0.6794(3) 0.2026(2) 0.57830(18) 0.0163(7) Uani 1 1 d .
H2 H 0.6748 0.2437 0.6079 0.022 Uiso 1 1 calc R
C3 C 0.6133(3) 0.1970(2) 0.52036(18) 0.0149(7) Uani 1 1 d .
C4 C 0.6211(3) 0.1356(2) 0.47583(19) 0.0170(7) Uani 1 1 d .
H4 H 0.5774 0.1317 0.4368 0.023 Uiso 1 1 calc R
C5 C 0.6939(3) 0.0795(2) 0.48917(18) 0.0164(7) Uani 1 1 d .
C6 C 0.7581(3) 0.0863(2) 0.54790(19) 0.0170(7) Uani 1 1 d .
H6 H 0.8058 0.0492 0.5576 0.023 Uiso 1 1 calc R
C7 C 0.8079(3) 0.1518(2) 0.65902(19) 0.0184(7) Uani 1 1 d .
C8 C 0.8671(3) 0.2209(2) 0.69222(18) 0.0185(7) Uani 1 1 d .
C9 C 0.8974(4) 0.2198(3) 0.7578(2) 0.0254(9) Uani 1 1 d .
H9 H 0.9329 0.2658 0.7806 0.034 Uiso 1 1 calc R
C10 C 0.8753(4) 0.1514(3) 0.7891(2) 0.0332(10) Uani 1 1 d .
H10 H 0.8961 0.1518 0.8326 0.044 Uiso 1 1 calc R
C11 C 0.8228(4) 0.0830(3) 0.7562(2) 0.0331(10) Uani 1 1 d .
H11 H 0.8106 0.0366 0.7769 0.044 Uiso 1 1 calc R
C12 C 0.7882(4) 0.0835(3) 0.6924(2) 0.0253(8) Uani 1 1 d .
H12 H 0.7508 0.0372 0.6708 0.034 Uiso 1 1 calc R
C13 C 1.0246(3) 0.2937(2) 0.63386(19) 0.0203(8) Uani 1 1 d .
C14 C 1.0777(4) 0.3766(2) 0.6233(2) 0.0270(9) Uani 1 1 d .
H14a H 1.0220 0.4007 0.5985 0.040 Uiso 1 1 calc R
H14b H 1.1477 0.3764 0.6010 0.040 Uiso 1 1 calc R
H14c H 1.0971 0.4056 0.6638 0.040 Uiso 1 1 calc R
C15 C 1.0047(4) 0.2436(3) 0.5703(2) 0.0251(9) Uani 1 1 d .
H15a H 0.9432 0.2603 0.5440 0.038 Uiso 1 1 calc R
H15b H 0.9823 0.1895 0.5785 0.038 Uiso 1 1 calc R
H15c H 1.0760 0.2496 0.5487 0.038 Uiso 1 1 calc R
C16 C 1.1096(4) 0.2593(3) 0.6793(2) 0.0287(9) Uani 1 1 d .
H16a H 1.1855 0.2638 0.6624 0.043 Uiso 1 1 calc R
H16b H 1.0800 0.2050 0.6838 0.043 Uiso 1 1 calc R
H16c H 1.1165 0.2874 0.7203 0.043 Uiso 1 1 calc R
C17 C 0.5264(3) 0.2518(2) 0.50971(17) 0.0148(7) Uani 1 1 d .
C18 C 0.5544(3) 0.3334(2) 0.51835(17) 0.0152(7) Uani 1 1 d .
C19 C 0.4648(3) 0.3791(2) 0.51275(18) 0.0178(7) Uani 1 1 d .
H19 H 0.4830 0.4333 0.5201 0.024 Uiso 1 1 calc R
C20 C 0.3489(3) 0.3449(2) 0.49643(19) 0.0211(8) Uani 1 1 d .
H20 H 0.2902 0.3761 0.4923 0.028 Uiso 1 1 calc R
C21 C 0.3209(3) 0.2644(3) 0.4863(2) 0.0237(8) Uani 1 1 d .
H21 H 0.2435 0.2412 0.4751 0.031 Uiso 1 1 calc R
C22 C 0.4092(3) 0.2182(2) 0.4930(2) 0.0210(8) Uani 1 1 d .
H22 H 0.3900 0.1640 0.4863 0.028 Uiso 1 1 calc R
C23 C 0.7390(3) 0.3923(2) 0.47254(17) 0.0160(7) Uani 1 1 d .
C24 C 0.6764(4) 0.4475(2) 0.43315(19) 0.0225(8) Uani 1 1 d .
H24a H 0.6659 0.4923 0.4598 0.034 Uiso 1 1 calc R
H24b H 0.6009 0.4205 0.4161 0.034 Uiso 1 1 calc R
H24c H 0.7230 0.4644 0.3988 0.034 Uiso 1 1 calc R
C25 C 0.7444(4) 0.3169(2) 0.4323(2) 0.0234(8) Uani 1 1 d .
H25a H 0.7903 0.3290 0.3967 0.035 Uiso 1 1 calc R
H25b H 0.6661 0.2930 0.4171 0.035 Uiso 1 1 calc R
H25c H 0.7801 0.2814 0.4579 0.035 Uiso 1 1 calc R
C26 C 0.8632(4) 0.4313(3) 0.4940(2) 0.0268(9) Uani 1 1 d .
H26a H 0.8607 0.4795 0.5182 0.040 Uiso 1 1 calc R
H26b H 0.9069 0.4419 0.4573 0.040 Uiso 1 1 calc R
H26c H 0.9008 0.3971 0.5200 0.040 Uiso 1 1 calc R
C27 C 0.6901(3) 0.0114(2) 0.44225(18) 0.0169(7) Uani 1 1 d .
C28 C 0.7872(3) -0.0184(2) 0.4193(2) 0.0189(7) Uani 1 1 d .
C29 C 0.7690(4) -0.0840(2) 0.3760(2) 0.0254(9) Uani 1 1 d .
H29 H 0.8335 -0.1052 0.3627 0.034 Uiso 1 1 calc R
C30 C 0.6570(4) -0.1181(3) 0.3525(2) 0.0283(9) Uani 1 1 d .
H30 H 0.6466 -0.1613 0.3233 0.038 Uiso 1 1 calc R
C31 C 0.5599(4) -0.0874(2) 0.3727(2) 0.0247(8) Uani 1 1 d .
H31 H 0.4844 -0.1091 0.3564 0.033 Uiso 1 1 calc R
C32 C 0.5770(3) -0.0244(2) 0.4173(2) 0.0204(8) Uani 1 1 d .
H32 H 0.5116 -0.0049 0.4313 0.027 Uiso 1 1 calc R
C33 C 0.9586(4) 0.0788(2) 0.3934(2) 0.0240(8) Uani 1 1 d .
C34 C 0.8864(4) 0.1456(3) 0.3960(2) 0.0288(9) Uani 1 1 d .
H34a H 0.9227 0.1878 0.3727 0.043 Uiso 1 1 calc R
H34b H 0.8830 0.1638 0.4396 0.043 Uiso 1 1 calc R
H34c H 0.8082 0.1271 0.3774 0.043 Uiso 1 1 calc R
C35 C 0.9572(4) 0.0447(3) 0.3250(2) 0.0297(9) Uani 1 1 d .
H35a H 0.9999 0.0013 0.3242 0.045 Uiso 1 1 calc R
H35b H 0.9934 0.0843 0.2991 0.045 Uiso 1 1 calc R
H35c H 0.8773 0.0271 0.3086 0.045 Uiso 1 1 calc R
C36 C 1.0847(4) 0.1098(3) 0.4190(2) 0.0290(9) Uani 1 1 d .
H36a H 1.1317 0.0688 0.4151 0.044 Uiso 1 1 calc R
H36b H 1.0855 0.1276 0.4630 0.044 Uiso 1 1 calc R
H36c H 1.1163 0.1527 0.3949 0.044 Uiso 1 1 calc R
C37 C 0.9177(3) 0.5185(2) 0.84042(18) 0.0178(7) Uani 1 1 d .
C38 C 0.8415(3) 0.4492(2) 0.82376(18) 0.0171(7) Uani 1 1 d .
H38 H 0.8472 0.4223 0.7849 0.023 Uiso 1 1 calc R
C39 C 0.7567(3) 0.4189(2) 0.86394(18) 0.0179(7) Uani 1 1 d .
C40 C 0.7468(3) 0.4601(2) 0.92182(18) 0.0192(7) Uani 1 1 d .
H40 H 0.6900 0.4406 0.9487 0.025 Uiso 1 1 calc R
C41 C 0.8216(3) 0.5304(2) 0.93953(18) 0.0186(7) Uani 1 1 d .
C42 C 0.9063(3) 0.5592(2) 0.89832(18) 0.0197(8) Uani 1 1 d .
H42 H 0.9558 0.6063 0.9096 0.026 Uiso 1 1 calc R
C43 C 1.0168(3) 0.5440(2) 0.80029(18) 0.0174(7) Uani 1 1 d .
C44 C 1.0044(3) 0.5496(2) 0.73448(18) 0.0166(7) Uani 1 1 d .
C45 C 1.1045(4) 0.5664(2) 0.7008(2) 0.0226(8) Uani 1 1 d .
H45 H 1.0961 0.5686 0.6567 0.030 Uiso 1 1 calc R
C46 C 1.2159(4) 0.5798(3) 0.7316(2) 0.0271(9) Uani 1 1 d .
H46 H 1.2817 0.5918 0.7085 0.036 Uiso 1 1 calc R
C47 C 1.2292(4) 0.5752(3) 0.7970(2) 0.0298(10) Uani 1 1 d .
H47 H 1.3038 0.5842 0.8181 0.040 Uiso 1 1 calc R
C48 C 1.1305(4) 0.5571(3) 0.8308(2) 0.0251(9) Uani 1 1 d .
H48 H 1.1399 0.5535 0.8747 0.033 Uiso 1 1 calc R
C49 C 0.8417(4) 0.6184(2) 0.6959(2) 0.0228(8) Uani 1 1 d .
C50 C 0.7165(4) 0.5986(3) 0.6655(2) 0.0300(9) Uani 1 1 d .
H50a H 0.7170 0.5715 0.6245 0.045 Uiso 1 1 calc R
H50b H 0.6843 0.6461 0.6604 0.045 Uiso 1 1 calc R
H50c H 0.6690 0.5657 0.6924 0.045 Uiso 1 1 calc R
C51 C 0.9161(4) 0.6737(3) 0.6551(3) 0.0386(12) Uani 1 1 d .
H51a H 0.9185 0.6486 0.6135 0.058 Uiso 1 1 calc R
H51b H 0.9946 0.6867 0.6749 0.058 Uiso 1 1 calc R
H51c H 0.8821 0.7207 0.6512 0.058 Uiso 1 1 calc R
C52 C 0.8370(5) 0.6565(3) 0.7628(2) 0.0343(11) Uani 1 1 d .
H52a H 0.8003 0.7025 0.7598 0.052 Uiso 1 1 calc R
H52b H 0.9155 0.6709 0.7823 0.052 Uiso 1 1 calc R
H52c H 0.7923 0.6201 0.7882 0.052 Uiso 1 1 calc R
C53 C 0.6895(3) 0.3396(2) 0.84660(19) 0.0192(7) Uani 1 1 d .
C54 C 0.6366(3) 0.3140(2) 0.78512(18) 0.0182(7) Uani 1 1 d .
C55 C 0.5929(4) 0.2342(2) 0.7718(2) 0.0241(8) Uani 1 1 d .
H55 H 0.5621 0.2167 0.7307 0.032 Uiso 1 1 calc R
C56 C 0.5947(4) 0.1808(3) 0.8185(2) 0.0309(10) Uani 1 1 d .
H56 H 0.5652 0.1281 0.8087 0.041 Uiso 1 1 calc R
C57 C 0.6404(4) 0.2062(3) 0.8794(2) 0.0323(10) Uani 1 1 d .
H57 H 0.6390 0.1711 0.9114 0.043 Uiso 1 1 calc R
C58 C 0.6883(4) 0.2841(3) 0.8928(2) 0.0269(9) Uani 1 1 d .
H58 H 0.7207 0.3003 0.9339 0.036 Uiso 1 1 calc R
C59 C 0.5048(3) 0.4013(2) 0.74081(18) 0.0186(7) Uani 1 1 d .
C60 C 0.4040(4) 0.3386(3) 0.7564(2) 0.0276(9) Uani 1 1 d .
H60a H 0.3327 0.3609 0.7575 0.041 Uiso 1 1 calc R
H60b H 0.4222 0.3195 0.7972 0.041 Uiso 1 1 calc R
H60c H 0.3936 0.2961 0.7243 0.041 Uiso 1 1 calc R
C61 C 0.5260(4) 0.4668(3) 0.7940(2) 0.0262(9) Uani 1 1 d .
H61a H 0.5955 0.5026 0.7871 0.039 Uiso 1 1 calc R
H61b H 0.5360 0.4446 0.8344 0.039 Uiso 1 1 calc R
H61c H 0.4596 0.4942 0.7938 0.039 Uiso 1 1 calc R
C62 C 0.4707(4) 0.4330(3) 0.6781(2) 0.0268(9) Uani 1 1 d .
H62a H 0.5360 0.4687 0.6652 0.040 Uiso 1 1 calc R
H62b H 0.4048 0.4601 0.6829 0.040 Uiso 1 1 calc R
H62c H 0.4497 0.3905 0.6462 0.040 Uiso 1 1 calc R
C63 C 0.8214(3) 0.5737(3) 1.00289(18) 0.0207(8) Uani 1 1 d .
C64 C 0.7227(4) 0.5956(3) 1.03074(19) 0.0240(8) Uani 1 1 d .
C65 C 0.7363(4) 0.6341(3) 1.0913(2) 0.0306(10) Uani 1 1 d .
H65 H 0.6703 0.6460 1.1106 0.041 Uiso 1 1 calc R
C66 C 0.8465(4) 0.6548(3) 1.1233(2) 0.0332(11) Uani 1 1 d .
H66 H 0.8542 0.6818 1.1631 0.044 Uiso 1 1 calc R
C67 C 0.9446(4) 0.6354(3) 1.0962(2) 0.0286(9) Uani 1 1 d .
H67 H 1.0188 0.6496 1.1174 0.038 Uiso 1 1 calc R
C68 C 0.9314(4) 0.5946(3) 1.0369(2) 0.0239(8) Uani 1 1 d .
H68 H 0.9977 0.5806 1.0191 0.032 Uiso 1 1 calc R
C69 C 0.5768(4) 0.6484(3) 0.9594(2) 0.0277(9) Uani 1 1 d .
C70 C 0.6617(4) 0.6599(3) 0.9075(2) 0.0342(10) Uani 1 1 d .
H70a H 0.6583 0.6115 0.8825 0.051 Uiso 1 1 calc R
H70b H 0.7402 0.6763 0.9265 0.051 Uiso 1 1 calc R
H70c H 0.6404 0.6993 0.8805 0.051 Uiso 1 1 calc R
C71 C 0.4517(4) 0.6238(3) 0.9288(3) 0.0368(11) Uani 1 1 d .
H71a H 0.4458 0.5734 0.9063 0.055 Uiso 1 1 calc R
H71b H 0.4338 0.6616 0.8994 0.055 Uiso 1 1 calc R
H71c H 0.3969 0.6208 0.9613 0.055 Uiso 1 1 calc R
C72 C 0.5827(4) 0.7249(3) 1.0006(2) 0.0348(10) Uani 1 1 d .
H72a H 0.5541 0.7636 0.9754 0.052 Uiso 1 1 calc R
H72b H 0.6627 0.7434 1.0163 0.052 Uiso 1 1 calc R
H72c H 0.5349 0.7155 1.0359 0.052 Uiso 1 1 calc R

loop_
_atom_site_aniso_label
_atom_site_aniso_U_11
_atom_site_aniso_U_22
_atom_site_aniso_U_33
_atom_site_aniso_U_23
_atom_site_aniso_U_13
_atom_site_aniso_U_12
Ce1 0.01869(12) 0.02184(12) 0.01759(12) -0.00395(8) -0.00135(8) 0.00013(8)
O1 0.0238(14) 0.0234(14) 0.0234(14) -0.0099(11) -0.0020(11) 0.0095(12)
O2 0.0241(14) 0.0147(12) 0.0148(12) -0.0056(10) 0.0005(10) 0.0012(10)
O3 0.0177(13) 0.0185(13) 0.0334(16) -0.0036(12) 0.0004(12) 0.0070(11)
O4 0.0227(14) 0.0261(15) 0.0154(13) -0.0076(11) 0.0029(11) 0.0000(11)
O5 0.0281(15) 0.0254(15) 0.0125(13) -0.0043(11) 0.0001(11) -0.0016(12)
O6 0.0206(15) 0.0413(19) 0.0235(15) -0.0074(13) 0.0089(12) 0.0018(13)
N1 0.0148(14) 0.0141(14) 0.0216(16) -0.0045(12) -0.0012(12) 0.0074(12)
N2 0.0151(14) 0.0153(14) 0.0113(14) -0.0038(11) -0.0003(11) 0.0006(11)
N3 0.0134(15) 0.0135(15) 0.0316(18) -0.0052(13) 0.0035(13) 0.0027(12)
N4 0.0149(15) 0.0200(15) 0.0150(15) -0.0042(12) 0.0020(12) -0.0022(12)
N5 0.0189(15) 0.0183(15) 0.0141(15) -0.0017(12) -0.0004(12) -0.0005(12)
N6 0.0161(16) 0.039(2) 0.0167(16) -0.0063(14) 0.0018(13) 0.0080(14)
C1 0.0125(16) 0.0172(17) 0.0193(18) -0.0018(14) 0.0033(13) 0.0018(13)
C2 0.0137(16) 0.0154(17) 0.0192(18) -0.0024(13) 0.0040(13) 0.0009(13)
C3 0.0101(15) 0.0142(16) 0.0209(18) 0.0003(13) 0.0034(13) 0.0032(13)
C4 0.0118(16) 0.0163(17) 0.0224(18) -0.0029(14) 0.0024(13) 0.0012(13)
C5 0.0154(16) 0.0121(16) 0.0207(18) -0.0022(13) 0.0041(14) -0.0008(13)
C6 0.0115(16) 0.0131(16) 0.0259(19) -0.0016(14) 0.0024(14) 0.0012(13)
C7 0.0127(16) 0.0222(19) 0.0222(19) 0.0004(15) 0.0033(14) 0.0078(14)
C8 0.0156(17) 0.0225(19) 0.0197(18) -0.0002(14) 0.0015(14) 0.0106(14)
C9 0.023(2) 0.037(2) 0.0183(19) -0.0009(16) -0.0011(15) 0.0130(18)
C10 0.031(2) 0.051(3) 0.021(2) 0.0059(19) 0.0024(18) 0.018(2)
C11 0.033(2) 0.040(3) 0.030(2) 0.013(2) 0.0076(19) 0.015(2)
C12 0.025(2) 0.024(2) 0.029(2) 0.0062(16) 0.0048(17) 0.0075(16)
C13 0.0178(18) 0.0235(19) 0.0200(19) -0.0043(15) 0.0021(14) 0.0069(15)
C14 0.022(2) 0.021(2) 0.037(2) -0.0055(17) 0.0057(17) 0.0027(16)
C15 0.0214(19) 0.030(2) 0.022(2) -0.0089(16) 0.0044(15) 0.0008(16)
C16 0.0175(19) 0.038(2) 0.032(2) -0.0036(19) -0.0022(17) 0.0125(18)
C17 0.0119(16) 0.0167(17) 0.0171(17) 0.0007(13) 0.0007(13) 0.0062(13)
C18 0.0128(16) 0.0196(18) 0.0129(16) 0.0006(13) -0.0003(13) 0.0027(13)
C19 0.0195(18) 0.0172(17) 0.0168(17) -0.0022(13) 0.0006(14) 0.0047(14)
C20 0.0176(18) 0.025(2) 0.0214(19) -0.0016(15) -0.0015(14) 0.0085(15)
C21 0.0133(17) 0.026(2) 0.030(2) -0.0033(16) 0.0003(15) 0.0014(15)
C22 0.0148(17) 0.0182(18) 0.028(2) -0.0025(15) -0.0003(15) 0.0003(14)
C23 0.0163(17) 0.0173(17) 0.0145(17) -0.0009(13) 0.0039(13) 0.0029(14)
C24 0.028(2) 0.0233(19) 0.0190(19) 0.0052(15) 0.0055(16) 0.0100(16)
C25 0.025(2) 0.0194(19) 0.027(2) -0.0006(15) 0.0143(16) 0.0035(15)
C26 0.0185(19) 0.035(2) 0.024(2) 0.0024(17) 0.0015(16) -0.0044(17)
C27 0.0163(17) 0.0129(16) 0.0210(18) -0.0020(13) 0.0020(14) 0.0011(13)
C28 0.0150(17) 0.0139(17) 0.027(2) -0.0028(14) 0.0014(14) 0.0015(14)
C29 0.0189(19) 0.0192(19) 0.037(2) -0.0101(17) 0.0034(17) 0.0032(15)
C30 0.025(2) 0.020(2) 0.037(2) -0.0116(17) 0.0012(18) -0.0020(16)
C31 0.0188(19) 0.0212(19) 0.030(2) -0.0060(16) 0.0019(16) -0.0055(15)
C32 0.0144(17) 0.0192(18) 0.027(2) -0.0024(15) 0.0042(15) -0.0004(14)
C33 0.0185(19) 0.0195(19) 0.034(2) -0.0012(16) 0.0052(16) 0.0023(15)
C34 0.020(2) 0.022(2) 0.046(3) 0.0043(18) 0.0117(18) 0.0039(16)
C35 0.030(2) 0.031(2) 0.030(2) 0.0002(18) 0.0074(18) 0.0069(18)
C36 0.019(2) 0.023(2) 0.042(3) -0.0016(18) 0.0014(18) -0.0043(16)
C37 0.0160(17) 0.0229(19) 0.0145(17) -0.0030(14) -0.0001(13) 0.0049(14)
C38 0.0156(17) 0.0223(18) 0.0132(16) -0.0024(13) 0.0008(13) 0.0037(14)
C39 0.0131(16) 0.0234(19) 0.0172(18) -0.0034(14) -0.0002(13) 0.0048(14)
C40 0.0144(17) 0.028(2) 0.0149(17) -0.0019(14) 0.0004(13) 0.0054(15)
C41 0.0135(16) 0.028(2) 0.0142(17) -0.0046(14) -0.0021(13) 0.0058(15)
C42 0.0168(17) 0.0243(19) 0.0173(18) -0.0058(15) -0.0015(14) 0.0039(15)
C43 0.0126(16) 0.0204(18) 0.0177(18) -0.0054(14) 0.0005(13) 0.0003(14)
C44 0.0169(17) 0.0141(16) 0.0165(17) -0.0049(13) 0.0003(14) -0.0023(13)
C45 0.0225(19) 0.0235(19) 0.0194(19) -0.0038(15) 0.0053(15) -0.0034(15)
C46 0.0165(18) 0.033(2) 0.029(2) -0.0082(17) 0.0062(16) -0.0047(16)
C47 0.0123(18) 0.042(3) 0.033(2) -0.0080(19) -0.0007(16) 0.0001(17)
C48 0.0167(18) 0.035(2) 0.022(2) -0.0052(16) 0.0012(15) 0.0013(16)
C49 0.0225(19) 0.0178(18) 0.027(2) 0.0010(15) -0.0016(16) 0.0023(15)
C50 0.029(2) 0.026(2) 0.035(2) 0.0018(18) -0.0035(18) 0.0053(18)
C51 0.030(2) 0.028(2) 0.058(3) 0.018(2) 0.008(2) -0.0008(19)
C52 0.042(3) 0.033(2) 0.030(2) -0.0071(19) -0.008(2) 0.019(2)
C53 0.0152(17) 0.0213(19) 0.0215(19) -0.0001(15) 0.0063(14) 0.0028(14)
C54 0.0148(17) 0.0214(18) 0.0184(18) -0.0023(14) 0.0076(14) 0.0020(14)
C55 0.0182(18) 0.022(2) 0.031(2) -0.0038(16) 0.0059(16) 0.0020(15)
C56 0.029(2) 0.0164(19) 0.048(3) 0.0010(18) 0.014(2) 0.0012(16)
C57 0.033(2) 0.029(2) 0.038(3) 0.0121(19) 0.013(2) 0.0071(19)
C58 0.026(2) 0.033(2) 0.024(2) 0.0050(17) 0.0061(16) 0.0096(18)
C59 0.0140(17) 0.0235(19) 0.0180(18) -0.0034(14) 0.0023(13) 0.0029(14)
C60 0.0164(19) 0.030(2) 0.036(2) -0.0023(18) 0.0070(17) 0.0018(16)
C61 0.026(2) 0.028(2) 0.024(2) -0.0068(16) -0.0012(16) 0.0092(17)
C62 0.022(2) 0.037(2) 0.022(2) 0.0021(17) 0.0017(16) 0.0064(17)
C63 0.0185(18) 0.032(2) 0.0116(17) -0.0043(15) -0.0004(14) 0.0070(16)
C64 0.0161(18) 0.039(2) 0.0164(18) -0.0059(16) 0.0006(14) 0.0048(16)
C65 0.019(2) 0.049(3) 0.023(2) -0.0124(19) 0.0008(16) 0.0072(19)
C66 0.028(2) 0.053(3) 0.017(2) -0.0139(19) -0.0027(17) 0.008(2)
C67 0.023(2) 0.041(3) 0.020(2) -0.0073(17) -0.0076(16) 0.0050(18)
C68 0.0191(19) 0.033(2) 0.0196(19) -0.0031(16) -0.0014(15) 0.0074(16)
C69 0.024(2) 0.037(2) 0.023(2) -0.0050(17) -0.0025(16) 0.0085(18)
C70 0.034(2) 0.044(3) 0.027(2) 0.005(2) 0.0045(19) 0.014(2)
C71 0.029(2) 0.044(3) 0.036(3) -0.005(2) -0.010(2) 0.009(2)
C72 0.032(2) 0.038(3) 0.034(3) -0.008(2) 0.0010(19) 0.008(2)

loop_
_atom_type_symbol
_atom_type_description
_atom_type_scat_dispersion_real
_atom_type_scat_dispersion_imag
_atom_type_scat_source
C C 0.0033 0.0016 'International Tables Vol C Tables 4.2.6.8 and 6.1.1.4'
H H 0.0000 0.0000 'International Tables Vol C Tables 4.2.6.8 and 6.1.1.4'
N N 0.0061 0.0033 'International Tables Vol C Tables 4.2.6.8 and 6.1.1.4'
O O 0.0106 0.0060 'International Tables Vol C Tables 4.2.6.8 and 6.1.1.4'
Ce Ce -0.2486 2.6331 'International Tables Vol C Tables 4.2.6.8 and 6.1.1.4'

loop_
_geom_angle_atom_site_label_1
_geom_angle_atom_site_label_2
_geom_angle_atom_site_label_3
_geom_angle
O5 Ce1 O1 90.20(11)
O5 Ce1 O2 82.11(10)
O1 Ce1 O2 161.02(10)
O5 Ce1 O4 161.27(11)
O1 Ce1 O4 100.95(11)
O2 Ce1 O4 91.34(11)
O5 Ce1 N1 104.99(11)
O1 Ce1 N1 33.43(9)
O2 Ce1 N1 132.76(10)
O4 Ce1 N1 92.36(11)
O5 Ce1 N4 132.57(10)
O1 Ce1 N4 91.95(11)
O2 Ce1 N4 106.05(10)
O4 Ce1 N4 33.24(9)
N1 Ce1 N4 102.37(11)
O5 Ce1 N2 99.93(10)
O1 Ce1 N2 134.23(10)
O2 Ce1 N2 32.63(9)
O4 Ce1 N2 83.11(10)
N1 Ce1 N2 101.44(10)
N4 Ce1 N2 111.66(10)
O5 Ce1 N5 32.36(10)
O1 Ce1 N5 82.66(10)
O2 Ce1 N5 99.29(10)
O4 Ce1 N5 133.80(10)
N1 Ce1 N5 111.27(10)
N4 Ce1 N5 101.21(10)
N2 Ce1 N5 126.69(10)
N1 O1 Ce1 88.71(18)
N2 O2 Ce1 90.40(18)
N4 O4 Ce1 89.04(18)
N5 O5 Ce1 91.47(19)
O1 N1 C8 107.0(3)
O1 N1 C13 108.0(3)
C8 N1 C13 112.0(3)
O1 N1 Ce1 57.86(15)
C8 N1 Ce1 122.6(2)
C13 N1 Ce1 125.4(2)
O2 N2 C18 108.4(3)
O2 N2 C23 106.7(3)
C18 N2 C23 112.8(3)
O2 N2 Ce1 56.97(15)
C18 N2 Ce1 123.0(2)
C23 N2 Ce1 124.2(2)
O3 N3 C28 105.9(3)
O3 N3 C33 105.1(3)
C28 N3 C33 113.2(3)
O4 N4 C54 106.9(3)
O4 N4 C59 108.1(3)
C54 N4 C59 111.6(3)
O4 N4 Ce1 57.72(16)
C54 N4 Ce1 122.7(2)
C59 N4 Ce1 125.7(2)
O5 N5 C44 108.3(3)
O5 N5 C49 107.5(3)
C44 N5 C49 112.7(3)
O5 N5 Ce1 56.17(16)
C44 N5 Ce1 123.1(2)
C49 N5 Ce1 124.2(2)
C64 N6 O6 106.0(3)
C64 N6 C69 113.4(4)
O6 N6 C69 105.5(3)
C2 C1 C6 118.8(4)
C2 C1 C7 118.3(3)
C6 C1 C7 122.3(3)
C1 C2 C3 121.4(3)
C2 C3 C4 119.1(3)
C2 C3 C17 119.2(3)
C4 C3 C17 121.4(3)
C3 C4 C5 121.0(4)
C6 C5 C4 118.5(3)
C6 C5 C27 122.8(3)
C4 C5 C27 118.4(3)
C5 C6 C1 121.1(3)
C12 C7 C8 118.1(4)
C12 C7 C1 117.3(4)
C8 C7 C1 124.1(4)
C9 C8 C7 118.9(4)
C9 C8 N1 118.6(4)
C7 C8 N1 122.4(3)
C10 C9 C8 121.1(4)
C11 C10 C9 120.1(4)
C10 C11 C12 119.6(4)
C11 C12 C7 122.0(4)
C14 C13 N1 109.8(3)
C14 C13 C16 108.5(4)
N1 C13 C16 111.8(3)
C14 C13 C15 110.6(4)
N1 C13 C15 106.9(3)
C16 C13 C15 109.3(3)
C18 C17 C22 118.8(3)
C18 C17 C3 124.0(3)
C22 C17 C3 117.1(3)
C19 C18 C17 119.5(3)
C19 C18 N2 119.1(3)
C17 C18 N2 121.4(3)
C20 C19 C18 120.9(4)
C21 C20 C19 119.9(4)
C20 C21 C22 119.7(4)
C21 C22 C17 121.2(4)
C26 C23 C25 109.0(3)
C26 C23 C24 110.1(3)
C25 C23 C24 109.8(3)
C26 C23 N2 107.4(3)
C25 C23 N2 109.3(3)
C24 C23 N2 111.3(3)
C28 C27 C32 117.5(3)
C28 C27 C5 126.6(3)
C32 C27 C5 115.8(3)
C29 C28 C27 119.8(4)
C29 C28 N3 118.6(3)
C27 C28 N3 121.6(3)
C30 C29 C28 121.3(4)
C29 C30 C31 119.7(4)
C32 C31 C30 119.3(4)
C31 C32 C27 122.3(4)
C36 C33 C34 109.1(4)
C36 C33 C35 109.9(4)
C34 C33 C35 110.3(4)
C36 C33 N3 106.7(4)
C34 C33 N3 107.7(3)
C35 C33 N3 113.0(3)
C38 C37 C42 118.6(4)
C38 C37 C43 120.0(3)
C42 C37 C43 121.1(3)
C37 C38 C39 121.5(3)
C38 C39 C40 119.3(4)
C38 C39 C53 118.0(3)
C40 C39 C53 122.4(4)
C41 C40 C39 120.5(4)
C40 C41 C42 119.0(3)
C40 C41 C63 122.9(4)
C42 C41 C63 118.0(4)
C37 C42 C41 121.2(4)
C44 C43 C48 118.5(4)
C44 C43 C37 124.5(3)
C48 C43 C37 116.9(4)
C43 C44 C45 119.5(4)
C43 C44 N5 121.4(3)
C45 C44 N5 119.1(3)
C46 C45 C44 121.3(4)
C45 C46 C47 119.7(4)
C46 C47 C48 119.6(4)
C47 C48 C43 121.4(4)
C50 C49 C51 109.8(4)
C50 C49 N5 106.5(3)
C51 C49 N5 111.3(4)
C50 C49 C52 108.2(4)
C51 C49 C52 110.7(4)
N5 C49 C52 110.2(3)
C58 C53 C54 117.8(4)
C58 C53 C39 117.4(4)
C54 C53 C39 124.5(4)
C55 C54 C53 119.1(4)
C55 C54 N4 118.6(4)
C53 C54 N4 122.3(3)
C56 C55 C54 121.5(4)
C57 C56 C55 119.7(4)
C56 C57 C58 119.7(4)
C57 C58 C53 122.2(4)
C62 C59 C60 108.1(3)
C62 C59 N4 109.3(3)
C60 C59 N4 112.0(3)
C62 C59 C61 110.5(4)
C60 C59 C61 109.5(3)
N4 C59 C61 107.5(3)
C68 C63 C64 117.8(4)
C68 C63 C41 115.8(3)
C64 C63 C41 126.4(4)
C65 C64 C63 119.6(4)
C65 C64 N6 118.8(4)
C63 C64 N6 121.6(3)
C66 C65 C64 121.1(4)
C67 C66 C65 120.1(4)
C66 C67 C68 119.2(4)
C67 C68 C63 122.1(4)
C70 C69 N6 108.1(4)
C70 C69 C71 109.3(4)
N6 C69 C71 106.6(4)
C70 C69 C72 110.2(4)
N6 C69 C72 113.3(4)
C71 C69 C72 109.3(4)

loop_
_geom_bond_atom_site_label_1
_geom_bond_atom_site_label_2
_geom_bond_distance
Ce1 O5 2.215(3)
Ce1 O1 2.221(3)
Ce1 O2 2.221(3)
Ce1 O4 2.223(3)
Ce1 N1 2.622(3)
Ce1 N4 2.628(3)
Ce1 N2 2.649(3)
Ce1 N5 2.666(3)
O1 N1 1.445(4)
O2 N2 1.429(4)
O3 N3 1.464(4)
O4 N4 1.441(4)
O5 N5 1.427(4)
O6 N6 1.463(4)
N1 C8 1.460(5)
N1 C13 1.529(5)
N2 C18 1.458(5)
N2 C23 1.532(5)
N3 C28 1.470(5)
N3 C33 1.525(5)
N4 C54 1.465(5)
N4 C59 1.528(5)
N5 C44 1.460(5)
N5 C49 1.526(5)
N6 C64 1.462(5)
N6 C69 1.520(6)
C1 C2 1.386(5)
C1 C6 1.407(5)
C1 C7 1.488(5)
C2 C3 1.387(5)
C3 C4 1.396(5)
C3 C17 1.495(5)
C4 C5 1.405(5)
C5 C6 1.389(5)
C5 C27 1.490(5)
C7 C12 1.403(6)
C7 C8 1.407(6)
C8 C9 1.405(6)
C9 C10 1.382(7)
C10 C11 1.374(8)
C11 C12 1.378(7)
C13 C14 1.505(6)
C13 C16 1.533(6)
C13 C15 1.540(5)
C17 C18 1.398(5)
C17 C22 1.401(5)
C18 C19 1.397(5)
C19 C20 1.389(5)
C20 C21 1.382(6)
C21 C22 1.392(6)
C23 C26 1.516(5)
C23 C25 1.529(5)
C23 C24 1.529(5)
C27 C28 1.405(5)
C27 C32 1.411(5)
C28 C29 1.398(5)
C29 C30 1.382(6)
C30 C31 1.390(6)
C31 C32 1.382(6)
C33 C36 1.523(6)
C33 C34 1.524(6)
C33 C35 1.525(6)
C37 C38 1.387(5)
C37 C42 1.399(5)
C37 C43 1.490(5)
C38 C39 1.394(5)
C39 C40 1.398(5)
C39 C53 1.484(5)
C40 C41 1.396(6)
C41 C42 1.401(6)
C41 C63 1.495(5)
C43 C44 1.394(5)
C43 C48 1.403(5)
C44 C45 1.394(5)
C45 C46 1.382(6)
C46 C47 1.383(7)
C47 C48 1.384(6)
C49 C50 1.523(6)
C49 C51 1.523(6)
C49 C52 1.531(6)
C53 C58 1.402(6)
C53 C54 1.413(5)
C54 C55 1.401(6)
C55 C56 1.387(7)
C56 C57 1.377(7)
C57 C58 1.384(7)
C59 C62 1.509(6)
C59 C60 1.528(6)
C59 C61 1.530(5)
C63 C68 1.401(6)
C63 C64 1.406(5)
C64 C65 1.395(6)
C65 C66 1.384(6)
C66 C67 1.376(6)
C67 C68 1.390(6)
C69 C70 1.514(6)
C69 C71 1.529(6)
C69 C72 1.533(6)

loop_
_geom_hbond_atom_site_label_D
_geom_hbond_atom_site_label_H
_geom_hbond_atom_site_label_A
_geom_hbond_distance_DH
_geom_hbond_distance_HA
_geom_hbond_distance_DA
_geom_hbond_angle_DHA
_geom_hbond_site_symmetry_A
O3 H3a N3 0.82 2.09 2.881(5) 161.5 2_756
O3 H3a O3 0.82 2.52 3.082(6) 126.3 2_756
O6 H6a N6 0.82 2.11 2.901(5) 163.3 2_667
O6 H6a O6 0.82 2.49 3.067(6) 127.8 2_667

loop_
_platon_squeeze_void_nr
_platon_squeeze_void_average_x
_platon_squeeze_void_average_y
_platon_squeeze_void_average_z
_platon_squeeze_void_volume
_platon_squeeze_void_count_electrons
_platon_squeeze_void_content
1 -0.020 0.000 0.000 1323 215 ' '
